data_2237056
loop_
_publ_author_name
'Li, Dailin'

_publ_section_title
;
 Bis(9-allyl-6-carboxy-9<i>H</i>-carbazole-3-carboxylato-\k^2^<i>O</i>^3^,<i>O</i>^3'^)diaquazinc
;
_journal_coeditor_code VN2058
_journal_issue 12
_journal_name_full 'Acta Crystallographica Section E'
_journal_page_first m1462
_journal_paper_doi 10.1107/S1600536812045357
_journal_volume 68
_journal_year 2012
_chemical_formula_iupac '[Zn (C17 H12 N O4)2 (H2 O)2]'
_chemical_formula_moiety 'C34 H28 N2 O10 Zn'
_chemical_formula_sum 'C34 H28 N2 O10 Zn'
_chemical_formula_weight 689.95
_chemical_name_systematic
;Bis(9-allyl-6-carboxy-9<i>H</i>-carbazole-3-carboxylato-
\k^2^<i>O</i>^3^,<i>O</i>^3'^)diaquazinc
;
_space_group_IT_number 15
_symmetry_cell_setting monoclinic
_symmetry_space_group_name_Hall '-C 2yc'
_symmetry_space_group_name_H-M 'C 1 2/c 1'
_atom_sites_solution_hydrogens geom
_atom_sites_solution_primary direct
_atom_sites_solution_secondary difmap
_audit_creation_method SHELXL-97
_cell_angle_alpha 90.00
_cell_angle_beta 119.4030(10)
_cell_angle_gamma 90.00
_cell_formula_units_Z 4
_cell_length_a 30.8562(18)
_cell_length_b 5.0491(3)
_cell_length_c 21.8915(13)
_cell_measurement_reflns_used 3306
_cell_measurement_temperature 173(2)
_cell_measurement_theta_max 26.07
_cell_measurement_theta_min 2.72
_cell_volume 2971.3(3)
_computing_cell_refinement 'SAINT (Bruker, 2007)'
_computing_data_collection 'APEX2 (Bruker, 2007)'
_computing_data_reduction 'SAINT (Bruker, 2007)'
_computing_molecular_graphics '<i>XP</i> in <i>SHELXTL</i> and <i>Mercury</i> (Macrae <i>et al.</i>, 2006)'
_computing_publication_material 'SHELXTL (Sheldrick, 2008)'
_computing_structure_refinement 'SHELXTL (Sheldrick, 2008)'
_computing_structure_solution 'SHELXTL (Sheldrick, 2008)'
_diffrn_ambient_temperature 173(2)
_diffrn_measured_fraction_theta_full 0.996
_diffrn_measured_fraction_theta_max 0.996
_diffrn_measurement_device_type 'Bruker APEXII CCD'
_diffrn_measurement_method '\f and \w scans'
_diffrn_radiation_monochromator graphite
_diffrn_radiation_source 'fine-focus sealed tube'
_diffrn_radiation_type MoK\a
_diffrn_radiation_wavelength 0.71073
_diffrn_reflns_av_R_equivalents 0.0331
_diffrn_reflns_av_sigmaI/netI 0.0400
_diffrn_reflns_limit_h_max 37
_diffrn_reflns_limit_h_min -38
_diffrn_reflns_limit_k_max 6
_diffrn_reflns_limit_k_min -4
_diffrn_reflns_limit_l_max 20
_diffrn_reflns_limit_l_min -27
_diffrn_reflns_number 7758
_diffrn_reflns_theta_full 26.08
_diffrn_reflns_theta_max 26.08
_diffrn_reflns_theta_min 1.92
_exptl_absorpt_coefficient_mu 0.893
_exptl_absorpt_correction_T_max 0.8852
_exptl_absorpt_correction_T_min 0.8278
_exptl_absorpt_correction_type multi-scan
_exptl_absorpt_process_details '(<i>SADABS</i>; Bruker, 2001)'
_exptl_crystal_colour colourless
_exptl_crystal_density_diffrn 1.542
_exptl_crystal_density_method 'not measured'
_exptl_crystal_description block
_exptl_crystal_F_000 1424
_exptl_crystal_size_max 0.22
_exptl_crystal_size_mid 0.16
_exptl_crystal_size_min 0.14
_refine_diff_density_max 0.273
_refine_diff_density_min -0.259
_refine_ls_extinction_method none
_refine_ls_goodness_of_fit_ref 1.021
_refine_ls_hydrogen_treatment constr
_refine_ls_matrix_type full
_refine_ls_number_parameters 213
_refine_ls_number_reflns 2942
_refine_ls_number_restraints 0
_refine_ls_restrained_S_all 1.021
_refine_ls_R_factor_all 0.0487
_refine_ls_R_factor_gt 0.0357
_refine_ls_shift/su_max 0.001
_refine_ls_shift/su_mean 0.000
_refine_ls_structure_factor_coef Fsqd
_refine_ls_weighting_details 'calc w=1/[\s^2^(Fo^2^)+(0.0580P)^2^] where P=(Fo^2^+2Fc^2^)/3'
_refine_ls_weighting_scheme calc
_refine_ls_wR_factor_gt 0.0930
_refine_ls_wR_factor_ref 0.1004
_reflns_number_gt 2390
_reflns_number_total 2942
_reflns_threshold_expression I>2\s(I)
_cod_data_source_file vn2058.cif
_cod_data_source_block I
_cod_original_sg_symbol_H-M 'C 2/c'
_cod_database_code 2237056
_cod_database_fobs_code 2237056

loop_
_symmetry_equiv_pos_as_xyz
'x, y, z'
'-x, y, -z+1/2'
'x+1/2, y+1/2, z'
'-x+1/2, y+1/2, -z+1/2'
'-x, -y, -z'
'x, -y, z-1/2'
'-x+1/2, -y+1/2, -z'
'x+1/2, -y+1/2, z-1/2'

loop_
_atom_site_type_symbol
_atom_site_label
_atom_site_fract_x
_atom_site_fract_y
_atom_site_fract_z
_atom_site_U_iso_or_equiv
_atom_site_adp_type
_atom_site_calc_flag
_atom_site_refinement_flags
_atom_site_occupancy
_atom_site_symmetry_multiplicity
Zn Zn1 0.5000 1.62460(7) 0.7500 0.02411(14) Uani d S 1 2
C C1 0.45216(8) 1.3295(4) 0.64103(11) 0.0209(5) Uani d . 1 1
C C2 0.43305(8) 1.1274(4) 0.58455(11) 0.0208(5) Uani d . 1 1
C C3 0.38251(8) 1.0739(4) 0.54621(11) 0.0216(5) Uani d . 1 1
H H3 0.3596 1.1705 0.5547 0.026 Uiso calc R 1 1
C C4 0.36580(8) 0.8774(4) 0.49528(11) 0.0214(5) Uani d . 1 1
C C5 0.31714(8) 0.7713(5) 0.44657(11) 0.0225(5) Uani d . 1 1
C C6 0.26914(9) 0.8305(5) 0.43223(12) 0.0254(5) Uani d . 1 1
H H6 0.2633 0.9672 0.4571 0.030 Uiso calc R 1 1
C C7 0.22985(8) 0.6862(5) 0.38084(12) 0.0266(5) Uani d . 1 1
C C8 0.23887(9) 0.4838(5) 0.34407(13) 0.0330(6) Uani d . 1 1
H H8 0.2115 0.3861 0.3095 0.040 Uiso calc R 1 1
C C9 0.28585(9) 0.4234(5) 0.35656(13) 0.0316(6) Uani d . 1 1
H H9 0.2915 0.2885 0.3310 0.038 Uiso calc R 1 1
C C10 0.32518(9) 0.5698(5) 0.40878(11) 0.0251(5) Uani d . 1 1
C C11 0.40064(8) 0.7341(5) 0.48402(11) 0.0218(5) Uani d . 1 1
C C12 0.45129(8) 0.7873(5) 0.52155(11) 0.0255(5) Uani d . 1 1
H H12 0.4743 0.6911 0.5132 0.031 Uiso calc R 1 1
C C13 0.46686(8) 0.9849(5) 0.57137(11) 0.0245(5) Uani d . 1 1
H H13 0.5013 1.0260 0.5975 0.029 Uiso calc R 1 1
C C14 0.17785(9) 0.7384(5) 0.36266(12) 0.0297(6) Uani d . 1 1
C C15 0.39846(9) 0.3622(5) 0.40603(12) 0.0281(5) Uani d . 1 1
H H15A 0.3796 0.1938 0.3946 0.034 Uiso calc R 1 1
H H15B 0.4327 0.3252 0.4441 0.034 Uiso calc R 1 1
C C16 0.40095(10) 0.4511(6) 0.34362(13) 0.0386(7) Uani d . 1 1
H H16 0.4190 0.3423 0.3285 0.046 Uiso calc R 1 1
C C17 0.38062(11) 0.6661(7) 0.30711(15) 0.0517(8) Uani d . 1 1
H H17A 0.3622 0.7812 0.3202 0.062 Uiso calc R 1 1
H H17B 0.3843 0.7069 0.2675 0.062 Uiso calc R 1 1
N N1 0.37548(7) 0.5493(4) 0.43157(9) 0.0238(4) Uani d . 1 1
O O1 0.42355(6) 1.4699(3) 0.65268(8) 0.0284(4) Uani d . 1 1
O O2 0.49925(5) 1.3547(3) 0.68019(8) 0.0235(4) Uani d . 1 1
O O3 0.17182(6) 0.9470(4) 0.39349(9) 0.0400(5) Uani d . 1 1
H H3A 0.1397 0.9621 0.3761 0.060 Uiso d R 1 1
O O4 0.14358(6) 0.6002(4) 0.32174(10) 0.0418(5) Uani d . 1 1
O O1W 0.45497(6) 1.8957(3) 0.75397(8) 0.0285(4) Uani d . 1 1
H H1A 0.4237 1.9018 0.7291 0.043 Uiso d R 1 1
H H1B 0.4664 2.0419 0.7755 0.043 Uiso d R 1 1

loop_
_atom_site_aniso_label
_atom_site_aniso_U_11
_atom_site_aniso_U_22
_atom_site_aniso_U_33
_atom_site_aniso_U_12
_atom_site_aniso_U_13
_atom_site_aniso_U_23
Zn1 0.0264(2) 0.0185(2) 0.0267(2) 0.000 0.01250(18) 0.000
C1 0.0207(12) 0.0198(12) 0.0214(11) 0.0020(9) 0.0097(9) 0.0046(9)
C2 0.0213(12) 0.0211(12) 0.0170(10) 0.0001(9) 0.0072(9) 0.0013(9)
C3 0.0182(11) 0.0258(13) 0.0203(11) 0.0023(9) 0.0091(9) -0.0006(9)
C4 0.0192(11) 0.0231(12) 0.0203(11) 0.0007(10) 0.0085(9) 0.0003(9)
C5 0.0199(12) 0.0260(13) 0.0200(11) -0.0011(10) 0.0085(9) -0.0025(10)
C6 0.0234(12) 0.0278(13) 0.0249(12) 0.0009(10) 0.0118(10) -0.0037(10)
C7 0.0193(12) 0.0304(14) 0.0275(12) 0.0006(10) 0.0095(10) -0.0024(10)
C8 0.0241(13) 0.0347(15) 0.0333(13) -0.0041(12) 0.0087(11) -0.0099(12)
C9 0.0267(13) 0.0325(15) 0.0316(13) 0.0008(11) 0.0112(11) -0.0095(11)
C10 0.0254(13) 0.0258(13) 0.0231(12) 0.0021(10) 0.0111(10) -0.0015(9)
C11 0.0224(12) 0.0214(12) 0.0199(11) 0.0032(10) 0.0092(9) 0.0031(9)
C12 0.0224(12) 0.0303(13) 0.0240(11) 0.0052(10) 0.0115(10) -0.0001(10)
C13 0.0175(11) 0.0293(13) 0.0233(11) 0.0010(10) 0.0072(9) 0.0016(10)
C14 0.0243(13) 0.0325(14) 0.0298(13) 0.0010(11) 0.0115(11) -0.0028(11)
C15 0.0287(13) 0.0251(13) 0.0299(12) 0.0058(11) 0.0140(11) -0.0020(10)
C16 0.0380(16) 0.0498(18) 0.0353(14) 0.0066(14) 0.0236(13) -0.0029(13)
C17 0.053(2) 0.063(2) 0.0472(17) 0.0068(16) 0.0314(16) 0.0143(16)
N1 0.0209(10) 0.0261(11) 0.0233(10) 0.0026(8) 0.0100(8) -0.0044(8)
O1 0.0211(9) 0.0290(9) 0.0296(9) 0.0026(7) 0.0083(7) -0.0079(7)
O2 0.0150(8) 0.0241(9) 0.0250(8) -0.0015(7) 0.0047(7) -0.0010(7)
O3 0.0206(9) 0.0479(12) 0.0461(11) 0.0008(8) 0.0122(8) -0.0178(9)
O4 0.0200(9) 0.0454(12) 0.0514(11) -0.0048(8) 0.0109(8) -0.0197(9)
O1W 0.0164(8) 0.0239(9) 0.0367(9) -0.0017(7) 0.0065(7) -0.0062(7)

loop_
_atom_type_symbol
_atom_type_description
_atom_type_scat_dispersion_real
_atom_type_scat_dispersion_imag
_atom_type_scat_source
C C 0.0033 0.0016 'International Tables Vol C Tables 4.2.6.8 and 6.1.1.4'
H H 0.0000 0.0000 'International Tables Vol C Tables 4.2.6.8 and 6.1.1.4'
N N 0.0061 0.0033 'International Tables Vol C Tables 4.2.6.8 and 6.1.1.4'
O O 0.0106 0.0060 'International Tables Vol C Tables 4.2.6.8 and 6.1.1.4'
Zn Zn 0.2839 1.4301 'International Tables Vol C Tables 4.2.6.8 and 6.1.1.4'

loop_
_geom_angle_atom_site_label_1
_geom_angle_atom_site_label_2
_geom_angle_atom_site_label_3
_geom_angle_site_symmetry_1
_geom_angle_site_symmetry_3
_geom_angle
O1W Zn1 O1W . 2_656 92.67(10)
O1W Zn1 O2 . . 138.07(6)
O1W Zn1 O2 2_656 . 100.30(6)
O1W Zn1 O2 . 2_656 100.30(6)
O1W Zn1 O2 2_656 2_656 138.07(6)
O2 Zn1 O2 . 2_656 96.14(9)
O1W Zn1 O1 . 2_656 126.12(6)
O1W Zn1 O1 2_656 2_656 81.91(6)
O2 Zn1 O1 . 2_656 95.28(6)
O2 Zn1 O1 2_656 2_656 58.24(6)
O1W Zn1 O1 . . 81.91(6)
O1W Zn1 O1 2_656 . 126.12(6)
O2 Zn1 O1 . . 58.24(6)
O2 Zn1 O1 2_656 . 95.28(6)
O1 Zn1 O1 2_656 . 142.07(8)
O1W Zn1 C1 . 2_656 117.02(7)
O1W Zn1 C1 2_656 2_656 110.17(7)
O2 Zn1 C1 . 2_656 95.62(6)
O2 Zn1 C1 2_656 2_656 29.40(6)
O1 Zn1 C1 2_656 2_656 28.87(6)
O1 Zn1 C1 . 2_656 119.98(7)
O1W Zn1 C1 . . 110.17(7)
O1W Zn1 C1 2_656 . 117.01(7)
O2 Zn1 C1 . . 29.39(6)
O2 Zn1 C1 2_656 . 95.62(7)
O1 Zn1 C1 2_656 . 119.98(6)
O1 Zn1 C1 . . 28.87(6)
C1 Zn1 C1 2_656 . 109.29(10)
O1 C1 O2 . . 119.3(2)
O1 C1 C2 . . 121.8(2)
O2 C1 C2 . . 118.8(2)
O1 C1 Zn1 . . 67.95(12)
O2 C1 Zn1 . . 51.41(10)
C2 C1 Zn1 . . 169.20(16)
C3 C2 C13 . . 120.1(2)
C3 C2 C1 . . 120.5(2)
C13 C2 C1 . . 119.4(2)
C2 C3 C4 . . 119.3(2)
C2 C3 H3 . . 120.4
C4 C3 H3 . . 120.4
C3 C4 C11 . . 119.4(2)
C3 C4 C5 . . 134.1(2)
C11 C4 C5 . . 106.49(19)
C6 C5 C10 . . 119.9(2)
C6 C5 C4 . . 133.7(2)
C10 C5 C4 . . 106.33(19)
C5 C6 C7 . . 118.7(2)
C5 C6 H6 . . 120.6
C7 C6 H6 . . 120.6
C6 C7 C8 . . 120.3(2)
C6 C7 C14 . . 121.8(2)
C8 C7 C14 . . 117.9(2)
C9 C8 C7 . . 122.2(2)
C9 C8 H8 . . 118.9
C7 C8 H8 . . 118.9
C8 C9 C10 . . 116.9(2)
C8 C9 H9 . . 121.5
C10 C9 H9 . . 121.5
N1 C10 C9 . . 128.6(2)
N1 C10 C5 . . 109.44(19)
C9 C10 C5 . . 121.9(2)
N1 C11 C12 . . 129.1(2)
N1 C11 C4 . . 108.95(19)
C12 C11 C4 . . 121.9(2)
C13 C12 C11 . . 117.5(2)
C13 C12 H12 . . 121.3
C11 C12 H12 . . 121.3
C12 C13 C2 . . 121.7(2)
C12 C13 H13 . . 119.1
C2 C13 H13 . . 119.1
O4 C14 O3 . . 123.2(2)
O4 C14 C7 . . 122.3(2)
O3 C14 C7 . . 114.5(2)
N1 C15 C16 . . 114.6(2)
N1 C15 H15A . . 108.6
C16 C15 H15A . . 108.6
N1 C15 H15B . . 108.6
C16 C15 H15B . . 108.6
H15A C15 H15B . . 107.6
C17 C16 C15 . . 126.1(3)
C17 C16 H16 . . 116.9
C15 C16 H16 . . 116.9
C16 C17 H17A . . 120.0
C16 C17 H17B . . 120.0
H17A C17 H17B . . 120.0
C10 N1 C11 . . 108.79(18)
C10 N1 C15 . . 125.86(19)
C11 N1 C15 . . 125.34(19)
C1 O1 Zn1 . . 83.19(13)
C1 O2 Zn1 . . 99.20(13)
C14 O3 H3A . . 105.3
Zn1 O1W H1A . . 126.9
Zn1 O1W H1B . . 120.8
H1A O1W H1B . . 110.9

loop_
_geom_bond_atom_site_label_1
_geom_bond_atom_site_label_2
_geom_bond_distance
_geom_bond_publ_flag
Zn1 O1 2.4040(15) y
Zn1 O2 2.0392(15) y
Zn1 O1W 1.9824(16) y
C1 O1 1.252(3) ?
C1 O2 1.281(3) ?
C1 C2 1.484(3) ?
C2 C3 1.387(3) ?
C2 C13 1.409(3) ?
C3 C4 1.389(3) ?
C3 H3 0.9500 ?
C4 C11 1.414(3) ?
C4 C5 1.452(3) ?
C5 C6 1.387(3) ?
C5 C10 1.408(3) ?
C6 C7 1.388(3) ?
C6 H6 0.9500 ?
C7 C8 1.410(3) ?
C7 C14 1.475(3) ?
C8 C9 1.371(3) ?
C8 H8 0.9500 ?
C9 C10 1.401(3) ?
C9 H9 0.9500 ?
C10 N1 1.381(3) ?
C11 N1 1.385(3) ?
C11 C12 1.389(3) ?
C12 C13 1.379(3) ?
C12 H12 0.9500 ?
C13 H13 0.9500 ?
C14 O4 1.216(3) ?
C14 O3 1.313(3) ?
C15 N1 1.448(3) ?
C15 C16 1.475(3) ?
C15 H15A 0.9900 ?
C15 H15B 0.9900 ?
C16 C17 1.311(4) ?
C16 H16 0.9500 ?
C17 H17A 0.9500 ?
C17 H17B 0.9500 ?
O3 H3A 0.8721 ?
O1W H1A 0.8438 ?
O1W H1B 0.8534 ?

loop_
_geom_hbond_atom_site_label_D
_geom_hbond_atom_site_label_H
_geom_hbond_atom_site_label_A
_geom_hbond_site_symmetry_A
_geom_hbond_distance_DH
_geom_hbond_distance_HA
_geom_hbond_distance_DA
_geom_hbond_angle_DHA
O1W H1A O4 7_576 0.84 1.81 2.654(2) 177
O1W H1B O2 2_666 0.85 1.88 2.728(2) 170
O3 H3A O1 7_576 0.87 1.77 2.634(2) 173
